data_1527296
loop_
_publ_author_name
'Dittmar, G.'

_publ_section_title
;
 K6 (Si2 Te6) - Synthese und struktur des ersten tellurodisilikats
;
_journal_name_full 'Angewandte Chemie (German Edition)'
_journal_page_first 566
_journal_page_last 567
_journal_volume 89
_journal_year 1977
_chemical_formula_sum 'K6 Si2 Te6'
_chemical_name_systematic 'K6 (Si2 Te6)'
_space_group_IT_number 12
_symmetry_space_group_name_Hall '-C 2y'
_symmetry_space_group_name_H-M 'C 1 2/m 1'
_cell_angle_alpha 90
_cell_angle_beta 117.34
_cell_angle_gamma 90
_cell_formula_units_Z 2
_cell_length_a 9.652
_cell_length_b 13.621
_cell_length_c 8.902
_cell_volume 1039.614
_citation_journal_id_ASTM ANCEAD
_cod_data_source_file Dittmar_ANCEAD_1977_714.cif
_cod_data_source_block K6Si2Te6
_cod_database_code 1527296

loop_
_symmetry_equiv_pos_as_xyz
x,y,z
-x,y,-z
-x,-y,-z
x,-y,z
x+1/2,y+1/2,z
-x+1/2,y+1/2,-z
-x+1/2,-y+1/2,-z
x+1/2,-y+1/2,z

loop_
_atom_site_label
_atom_site_type_symbol
_atom_site_fract_x
_atom_site_fract_y
_atom_site_fract_z
_atom_site_occupancy
_atom_site_U_iso_or_equiv
Te1 Te-2 0.6384 0 0.8775 1 0.0
Si1 Si+3 0.8923 0 0.8605 1 0.0
K1 K+1 0.25 0.25 0 1 0.0
K2 K+1 0.7896 0 0.3225 1 0.0
K3 K+1 0 0.3405 0.5 1 0.0
Te2 Te-2 0.9024 0.1503 0.7035 1 0.0
